data_4503469
loop_
_publ_author_name
'Hu, Sheng'
'Zou, Hua-Hong'
'Zeng, Ming-Hua'
'Wang, Qiang-Xin'
'Liang, Hong'

_publ_section_title
;
 Molecular Packing Variation of Crimpled 2D Layers and 3D Uncommon 65.8
 Topology: Effect of Ligand on the Construction of
 Metal&#x2212;Quinoline-6-carboxylate Polymers
;
_journal_issue 7
_journal_name_full 'Crystal Growth &amp; Design'
_journal_page_first 2346
_journal_paper_doi 10.1021/cg701153z
_journal_volume 8
_journal_year 2008
_chemical_formula_sum 'C40 H24 N4 O8 Zn2'
_chemical_formula_weight 819.37
_chemical_name_systematic
; 
 ? 
;
_space_group_IT_number 14
_symmetry_space_group_name_Hall '-P 2ybc'
_symmetry_space_group_name_H-M 'P 1 21/c 1'
_atom_sites_solution_hydrogens geom
_atom_sites_solution_primary direct
_atom_sites_solution_secondary difmap
_audit_creation_method SHELXL-97
_cell_angle_alpha 90.00
_cell_angle_beta 96.082(5)
_cell_angle_gamma 90.00
_cell_formula_units_Z 4
_cell_length_a 9.450(3)
_cell_length_b 14.239(4)
_cell_length_c 24.811(6)
_cell_measurement_temperature 293(2)
_cell_volume 3319.7(16)
_computing_structure_refinement 'SHELXL-97 (Sheldrick, 1997)'
_computing_structure_solution 'SHELXS-97 (Sheldrick, 1990)'
_diffrn_ambient_temperature 293(2)
_diffrn_measured_fraction_theta_full 0.995
_diffrn_measured_fraction_theta_max 0.995
_diffrn_radiation_monochromator graphite
_diffrn_radiation_source 'fine-focus sealed tube'
_diffrn_radiation_type MoK\a
_diffrn_radiation_wavelength 0.71073
_diffrn_reflns_av_R_equivalents 0.0325
_diffrn_reflns_av_sigmaI/netI 0.0438
_diffrn_reflns_limit_h_max 11
_diffrn_reflns_limit_h_min -12
_diffrn_reflns_limit_k_max 18
_diffrn_reflns_limit_k_min -17
_diffrn_reflns_limit_l_max 31
_diffrn_reflns_limit_l_min -20
_diffrn_reflns_number 18513
_diffrn_reflns_theta_full 27.00
_diffrn_reflns_theta_max 27.00
_diffrn_reflns_theta_min 2.18
_exptl_absorpt_coefficient_mu 1.510
_exptl_absorpt_correction_T_max 0.8637
_exptl_absorpt_correction_T_min 0.5189
_exptl_crystal_density_diffrn 1.639
_exptl_crystal_density_method 'not measured'
_exptl_crystal_F_000 1664
_exptl_crystal_size_max 0.50
_exptl_crystal_size_mid 0.10
_exptl_crystal_size_min 0.10
_refine_diff_density_max 0.458
_refine_diff_density_min -0.294
_refine_diff_density_rms 0.072
_refine_ls_extinction_method none
_refine_ls_goodness_of_fit_ref 1.051
_refine_ls_hydrogen_treatment mixed
_refine_ls_matrix_type full
_refine_ls_number_parameters 487
_refine_ls_number_reflns 7202
_refine_ls_number_restraints 0
_refine_ls_restrained_S_all 1.051
_refine_ls_R_factor_all 0.0668
_refine_ls_R_factor_gt 0.0370
_refine_ls_shift/su_max 0.001
_refine_ls_shift/su_mean 0.000
_refine_ls_structure_factor_coef Fsqd
_refine_ls_weighting_details 'calc w=1/[\s^2^(Fo^2^)+(0.0351P)^2^+1.0856P] where P=(Fo^2^+2Fc^2^)/3'
_refine_ls_weighting_scheme calc
_refine_ls_wR_factor_gt 0.0761
_refine_ls_wR_factor_ref 0.0864
_reflns_number_gt 5018
_reflns_number_total 7202
_reflns_threshold_expression >2sigma(I)
_cod_data_source_file cg701153z-file002.cif
_cod_data_source_block zn
_cod_original_cell_volume 3319.8(15)
_cod_database_code 4503469

loop_
_symmetry_equiv_pos_as_xyz
'x, y, z'
'-x, y+1/2, -z+1/2'
'-x, -y, -z'
'x, -y-1/2, z-1/2'

loop_
_atom_site_label
_atom_site_type_symbol
_atom_site_fract_x
_atom_site_fract_y
_atom_site_fract_z
_atom_site_U_iso_or_equiv
_atom_site_adp_type
_atom_site_occupancy
_atom_site_symmetry_multiplicity
_atom_site_calc_flag
_atom_site_refinement_flags
Zn1 Zn 0.40912(3) -0.01436(2) 0.382097(13) 0.02869(9) Uani 1 1 d .
Zn2 Zn 0.43021(3) 0.31071(2) 0.339886(13) 0.02977(10) Uani 1 1 d .
O1 O -0.3548(2) 0.00036(16) 0.41707(9) 0.0537(6) Uani 1 1 d .
O2 O -0.4362(2) -0.01719(15) 0.33232(9) 0.0469(5) Uani 1 1 d .
O3 O -0.3382(2) 0.31135(15) 0.37356(9) 0.0453(5) Uani 1 1 d .
O4 O -0.4150(2) 0.26792(15) 0.29122(9) 0.0448(5) Uani 1 1 d .
O5 O 0.3957(2) 0.20191(13) 0.38922(8) 0.0391(5) Uani 1 1 d .
O6 O 0.3427(2) 0.07589(12) 0.43414(8) 0.0364(5) Uani 1 1 d .
O7 O 0.3806(2) -0.57419(13) 0.37902(8) 0.0420(5) Uani 1 1 d .
O8 O 0.4577(3) -0.52064(14) 0.30424(9) 0.0547(6) Uani 1 1 d .
N1 N 0.2386(2) -0.00853(15) 0.32061(9) 0.0309(5) Uani 1 1 d .
N2 N 0.2584(2) 0.28771(15) 0.28048(9) 0.0304(5) Uani 1 1 d .
N3 N 0.0143(3) 0.3647(2) 0.56750(11) 0.0558(8) Uani 1 1 d .
N4 N 0.3816(2) -0.13395(14) 0.42706(8) 0.0282(5) Uani 1 1 d .
C1 C -0.1561(3) 0.00608(19) 0.30114(12) 0.0335(6) Uani 1 1 d .
H1 H -0.2303 0.0130 0.2737 0.040 Uiso 1 1 calc R
C2 C -0.1850(3) -0.00405(19) 0.35360(12) 0.0334(6) Uani 1 1 d .
C3 C -0.0738(3) -0.0151(2) 0.39500(12) 0.0400(7) Uani 1 1 d .
H3 H -0.0946 -0.0207 0.4307 0.048 Uiso 1 1 calc R
C4 C 0.0641(3) -0.0178(2) 0.38400(11) 0.0386(7) Uani 1 1 d .
H4 H 0.1362 -0.0268 0.4120 0.046 Uiso 1 1 calc R
C5 C 0.2681(3) 0.00149(19) 0.27001(11) 0.0352(7) Uani 1 1 d .
H5 H 0.3630 0.0000 0.2632 0.042 Uiso 1 1 calc R
C6 C 0.1641(3) 0.0141(2) 0.22634(12) 0.0406(7) Uani 1 1 d .
H6 H 0.1899 0.0207 0.1914 0.049 Uiso 1 1 calc R
C7 C 0.0251(3) 0.0166(2) 0.23537(12) 0.0385(7) Uani 1 1 d .
H7 H -0.0451 0.0253 0.2066 0.046 Uiso 1 1 calc R
C8 C -0.0126(3) 0.00608(18) 0.28844(11) 0.0314(6) Uani 1 1 d .
C9 C 0.0983(3) -0.00698(18) 0.33066(11) 0.0298(6) Uani 1 1 d .
C10 C -0.3344(3) -0.00647(19) 0.36883(13) 0.0354(7) Uani 1 1 d .
C11 C -0.1332(3) 0.26327(19) 0.26215(11) 0.0339(7) Uani 1 1 d .
H11 H -0.2068 0.2515 0.2350 0.041 Uiso 1 1 calc R
C12 C -0.1637(3) 0.27795(19) 0.31429(12) 0.0319(6) Uani 1 1 d .
C13 C -0.0526(3) 0.2927(2) 0.35570(12) 0.0364(7) Uani 1 1 d .
H13 H -0.0731 0.3005 0.3913 0.044 Uiso 1 1 calc R
C14 C 0.0848(3) 0.29581(19) 0.34418(11) 0.0350(7) Uani 1 1 d .
H14 H 0.1571 0.3070 0.3719 0.042 Uiso 1 1 calc R
C15 C 0.2867(3) 0.2778(2) 0.22954(12) 0.0376(7) Uani 1 1 d .
H15 H 0.3809 0.2827 0.2223 0.045 Uiso 1 1 calc R
C16 C 0.1839(3) 0.2608(2) 0.18652(12) 0.0406(7) Uani 1 1 d .
H16 H 0.2098 0.2539 0.1516 0.049 Uiso 1 1 calc R
C17 C 0.0455(3) 0.2541(2) 0.19581(12) 0.0380(7) Uani 1 1 d .
H17 H -0.0244 0.2420 0.1674 0.046 Uiso 1 1 calc R
C18 C 0.0083(3) 0.26578(18) 0.24911(11) 0.0307(6) Uani 1 1 d .
C19 C 0.1192(3) 0.28238(18) 0.29099(11) 0.0289(6) Uani 1 1 d .
C20 C -0.3144(3) 0.28487(19) 0.32746(13) 0.0344(7) Uani 1 1 d .
C21 C 0.3002(3) 0.30765(19) 0.48105(12) 0.0390(7) Uani 1 1 d .
H21 H 0.3776 0.3358 0.4673 0.047 Uiso 1 1 calc R
C22 C 0.2634(3) 0.21857(18) 0.46612(11) 0.0328(6) Uani 1 1 d .
C23 C 0.1452(3) 0.1768(2) 0.48701(14) 0.0512(9) Uani 1 1 d .
H23 H 0.1219 0.1148 0.4783 0.061 Uiso 1 1 calc R
C24 C 0.0647(4) 0.2256(2) 0.51962(14) 0.0559(9) Uani 1 1 d .
H24 H -0.0151 0.1975 0.5316 0.067 Uiso 1 1 calc R
C25 C 0.1006(3) 0.3178(2) 0.53544(12) 0.0421(7) Uani 1 1 d .
C26 C 0.0531(4) 0.4505(3) 0.58175(14) 0.0628(10) Uani 1 1 d .
H26 H -0.0069 0.4847 0.6018 0.075 Uiso 1 1 calc R
C27 C 0.1777(5) 0.4945(2) 0.56909(15) 0.0675(12) Uani 1 1 d .
H27 H 0.2018 0.5541 0.5823 0.081 Uiso 1 1 calc R
C28 C 0.2628(4) 0.4484(2) 0.53706(13) 0.0552(9) Uani 1 1 d .
H28 H 0.3467 0.4758 0.5283 0.066 Uiso 1 1 calc R
C29 C 0.2227(3) 0.3584(2) 0.51722(11) 0.0396(7) Uani 1 1 d .
C30 C 0.3410(3) 0.16342(18) 0.42670(11) 0.0294(6) Uani 1 1 d .
C31 C 0.3611(3) -0.39301(19) 0.41996(11) 0.0369(7) Uani 1 1 d .
H31 H 0.3398 -0.4438 0.4412 0.044 Uiso 1 1 calc R
C32 C 0.3977(3) -0.40866(18) 0.36891(11) 0.0313(6) Uani 1 1 d .
C33 C 0.4251(3) -0.33206(19) 0.33618(11) 0.0339(7) Uani 1 1 d .
H33 H 0.4491 -0.3426 0.3013 0.041 Uiso 1 1 calc R
C34 C 0.4171(3) -0.24170(19) 0.35476(11) 0.0321(6) Uani 1 1 d .
H34 H 0.4330 -0.1916 0.3321 0.039 Uiso 1 1 calc R
C35 C 0.3576(3) -0.12100(19) 0.47833(11) 0.0324(6) Uani 1 1 d .
H35 H 0.3602 -0.0599 0.4917 0.039 Uiso 1 1 calc R
C36 C 0.3289(3) -0.19316(19) 0.51319(11) 0.0371(7) Uani 1 1 d .
H36 H 0.3119 -0.1803 0.5487 0.045 Uiso 1 1 calc R
C37 C 0.3261(3) -0.2828(2) 0.49456(12) 0.0408(7) Uani 1 1 d .
H37 H 0.3051 -0.3319 0.5171 0.049 Uiso 1 1 calc R
C38 C 0.3551(3) -0.30127(18) 0.44113(11) 0.0328(6) Uani 1 1 d .
C39 C 0.3849(3) -0.22464(17) 0.40799(10) 0.0265(6) Uani 1 1 d .
C40 C 0.4139(3) -0.5072(2) 0.34818(12) 0.0355(7) Uani 1 1 d .

loop_
_atom_site_aniso_label
_atom_site_aniso_U_11
_atom_site_aniso_U_22
_atom_site_aniso_U_33
_atom_site_aniso_U_23
_atom_site_aniso_U_13
_atom_site_aniso_U_12
Zn1 0.02529(17) 0.02864(17) 0.03357(19) 0.00035(14) 0.00988(13) 0.00009(13)
Zn2 0.02612(18) 0.02904(17) 0.03572(19) -0.00394(14) 0.01053(14) -0.00055(13)
O1 0.0354(12) 0.0808(17) 0.0482(14) -0.0217(12) 0.0196(11) -0.0094(11)
O2 0.0243(11) 0.0725(15) 0.0449(13) 0.0030(11) 0.0080(10) -0.0031(10)
O3 0.0336(12) 0.0592(14) 0.0461(13) -0.0031(11) 0.0179(10) 0.0007(10)
O4 0.0253(11) 0.0560(13) 0.0534(14) -0.0084(11) 0.0058(10) 0.0008(10)
O5 0.0424(12) 0.0327(11) 0.0450(12) 0.0065(9) 0.0178(10) -0.0002(9)
O6 0.0423(12) 0.0262(10) 0.0434(12) 0.0001(9) 0.0171(10) 0.0022(9)
O7 0.0538(14) 0.0262(10) 0.0484(13) -0.0008(9) 0.0171(11) 0.0002(9)
O8 0.0835(18) 0.0392(12) 0.0463(13) -0.0075(10) 0.0298(13) 0.0000(12)
N1 0.0243(12) 0.0376(13) 0.0320(13) 0.0036(10) 0.0086(10) 0.0012(10)
N2 0.0230(12) 0.0352(13) 0.0340(13) -0.0011(10) 0.0083(10) 0.0009(10)
N3 0.0579(19) 0.0612(19) 0.0514(18) -0.0122(15) 0.0204(15) 0.0096(15)
N4 0.0309(13) 0.0266(12) 0.0275(12) -0.0006(10) 0.0047(10) 0.0002(10)
C1 0.0277(15) 0.0367(16) 0.0360(16) 0.0000(13) 0.0031(12) 0.0010(12)
C2 0.0264(15) 0.0335(16) 0.0415(17) -0.0042(13) 0.0087(13) -0.0006(12)
C3 0.0304(16) 0.0582(19) 0.0327(17) 0.0029(14) 0.0091(13) -0.0034(14)
C4 0.0246(15) 0.0597(19) 0.0319(16) 0.0056(14) 0.0047(12) -0.0006(14)
C5 0.0271(15) 0.0429(17) 0.0374(17) 0.0021(13) 0.0111(13) 0.0009(12)
C6 0.0388(18) 0.0542(19) 0.0301(16) 0.0050(14) 0.0101(14) 0.0017(15)
C7 0.0340(17) 0.0500(18) 0.0309(16) 0.0052(14) 0.0012(13) 0.0035(14)
C8 0.0272(15) 0.0344(16) 0.0330(15) 0.0032(12) 0.0045(12) -0.0006(12)
C9 0.0256(14) 0.0294(15) 0.0351(15) 0.0011(12) 0.0061(12) -0.0011(11)
C10 0.0301(16) 0.0295(15) 0.0483(19) -0.0047(13) 0.0126(14) -0.0026(12)
C11 0.0269(15) 0.0358(16) 0.0388(17) -0.0044(13) 0.0028(13) 0.0002(12)
C12 0.0264(15) 0.0295(15) 0.0410(17) -0.0007(12) 0.0084(13) 0.0000(12)
C13 0.0292(16) 0.0495(18) 0.0318(16) -0.0019(13) 0.0086(13) 0.0050(13)
C14 0.0291(16) 0.0469(18) 0.0289(15) -0.0013(13) 0.0022(12) 0.0031(13)
C15 0.0304(16) 0.0448(17) 0.0398(18) -0.0019(14) 0.0137(14) 0.0023(13)
C16 0.0405(18) 0.0538(19) 0.0293(16) -0.0020(14) 0.0122(14) 0.0019(15)
C17 0.0383(18) 0.0445(17) 0.0310(16) -0.0053(13) 0.0021(13) -0.0001(14)
C18 0.0300(15) 0.0284(14) 0.0343(15) -0.0027(12) 0.0057(12) 0.0010(12)
C19 0.0275(15) 0.0287(14) 0.0313(15) 0.0011(12) 0.0064(12) 0.0019(11)
C20 0.0267(16) 0.0306(15) 0.0473(19) 0.0057(13) 0.0104(14) 0.0004(12)
C21 0.0446(18) 0.0369(17) 0.0371(17) 0.0009(14) 0.0114(14) -0.0051(14)
C22 0.0373(17) 0.0288(15) 0.0333(16) 0.0014(12) 0.0090(13) 0.0034(12)
C23 0.052(2) 0.0376(18) 0.069(2) -0.0101(16) 0.0289(18) -0.0075(15)
C24 0.050(2) 0.053(2) 0.070(2) -0.0097(18) 0.0310(19) -0.0102(17)
C25 0.0452(19) 0.0430(18) 0.0394(18) -0.0036(14) 0.0102(15) 0.0053(15)
C26 0.087(3) 0.055(2) 0.050(2) -0.0130(18) 0.022(2) 0.017(2)
C27 0.112(4) 0.040(2) 0.055(2) -0.0130(17) 0.029(2) -0.004(2)
C28 0.078(3) 0.0429(19) 0.047(2) -0.0049(16) 0.0201(19) -0.0081(18)
C29 0.056(2) 0.0321(16) 0.0321(16) -0.0012(13) 0.0112(15) 0.0024(14)
C30 0.0253(15) 0.0276(15) 0.0351(16) -0.0006(12) 0.0018(12) -0.0003(11)
C31 0.0523(19) 0.0253(15) 0.0345(16) 0.0045(12) 0.0117(14) -0.0017(13)
C32 0.0345(16) 0.0286(15) 0.0315(16) 0.0015(12) 0.0061(13) -0.0006(12)
C33 0.0408(17) 0.0345(16) 0.0279(15) -0.0009(12) 0.0101(13) -0.0007(13)
C34 0.0401(17) 0.0289(15) 0.0290(16) 0.0040(12) 0.0113(13) 0.0004(12)
C35 0.0368(16) 0.0296(15) 0.0307(16) -0.0042(12) 0.0036(13) -0.0017(12)
C36 0.0478(19) 0.0390(17) 0.0258(15) -0.0010(13) 0.0097(13) 0.0016(14)
C37 0.061(2) 0.0324(16) 0.0316(16) 0.0027(13) 0.0169(15) 0.0002(14)
C38 0.0387(16) 0.0291(15) 0.0311(15) 0.0007(12) 0.0065(13) -0.0019(12)
C39 0.0260(14) 0.0253(14) 0.0286(15) -0.0009(11) 0.0046(12) 0.0009(11)
C40 0.0371(17) 0.0323(16) 0.0381(17) -0.0030(13) 0.0090(14) 0.0003(13)

loop_
_atom_type_symbol
_atom_type_description
_atom_type_scat_dispersion_real
_atom_type_scat_dispersion_imag
_atom_type_scat_source
C C 0.0033 0.0016 'International Tables Vol C Tables 4.2.6.8 and 6.1.1.4'
H H 0.0000 0.0000 'International Tables Vol C Tables 4.2.6.8 and 6.1.1.4'
N N 0.0061 0.0033 'International Tables Vol C Tables 4.2.6.8 and 6.1.1.4'
O O 0.0106 0.0060 'International Tables Vol C Tables 4.2.6.8 and 6.1.1.4'
Zn Zn 0.2839 1.4301 'International Tables Vol C Tables 4.2.6.8 and 6.1.1.4'

loop_
_geom_angle_atom_site_label_1
_geom_angle_atom_site_label_2
_geom_angle_atom_site_label_3
_geom_angle
_geom_angle_site_symmetry_1
_geom_angle_site_symmetry_3
O6 Zn1 O2 135.89(8) . 1_655
O6 Zn1 N4 96.69(8) . .
O2 Zn1 N4 117.13(9) 1_655 .
O6 Zn1 N1 100.20(8) . .
O2 Zn1 N1 96.10(9) 1_655 .
N4 Zn1 N1 107.09(8) . .
O6 Zn1 O1 93.24(8) . 1_655
O2 Zn1 O1 59.87(8) 1_655 1_655
N4 Zn1 O1 92.50(8) . 1_655
N1 Zn1 O1 154.57(8) . 1_655
O6 Zn1 C10 116.13(9) . 1_655
O2 Zn1 C10 30.28(9) 1_655 1_655
N4 Zn1 C10 106.81(9) . 1_655
N1 Zn1 C10 125.92(10) . 1_655
O1 Zn1 C10 29.59(8) 1_655 1_655
O7 Zn2 O5 105.94(8) 1_565 .
O7 Zn2 O4 137.81(8) 1_565 1_655
O5 Zn2 O4 107.15(8) . 1_655
O7 Zn2 N2 105.48(9) 1_565 .
O5 Zn2 N2 98.22(8) . .
O4 Zn2 N2 94.92(8) 1_655 .
O7 Zn2 O3 94.90(8) 1_565 1_655
O5 Zn2 O3 89.51(8) . 1_655
O4 Zn2 O3 60.21(8) 1_655 1_655
N2 Zn2 O3 155.13(8) . 1_655
O7 Zn2 C20 117.65(9) 1_565 1_655
O5 Zn2 C20 100.51(8) . 1_655
O4 Zn2 C20 30.32(8) 1_655 1_655
N2 Zn2 C20 125.24(10) . 1_655
O3 Zn2 C20 29.92(8) 1_655 1_655
C10 O1 Zn1 82.71(18) . 1_455
C10 O2 Zn1 96.06(18) . 1_455
C20 O3 Zn2 85.50(17) . 1_455
C20 O4 Zn2 93.08(17) . 1_455
C30 O5 Zn2 154.21(18) . .
C30 O6 Zn1 123.31(18) . .
C40 O7 Zn2 103.66(17) . 1_545
C5 N1 C9 118.4(2) . .
C5 N1 Zn1 118.12(18) . .
C9 N1 Zn1 123.32(18) . .
C15 N2 C19 118.0(2) . .
C15 N2 Zn2 117.82(18) . .
C19 N2 Zn2 124.18(18) . .
C26 N3 C25 116.3(3) . .
C35 N4 C39 118.1(2) . .
C35 N4 Zn1 116.52(18) . .
C39 N4 Zn1 125.33(17) . .
C2 C1 C8 120.1(3) . .
C2 C1 H1 119.9 . .
C8 C1 H1 119.9 . .
C1 C2 C3 120.1(3) . .
C1 C2 C10 122.1(3) . .
C3 C2 C10 117.8(3) . .
C4 C3 C2 121.1(3) . .
C4 C3 H3 119.4 . .
C2 C3 H3 119.4 . .
C3 C4 C9 120.5(3) . .
C3 C4 H4 119.7 . .
C9 C4 H4 119.7 . .
N1 C5 C6 123.3(3) . .
N1 C5 H5 118.3 . .
C6 C5 H5 118.3 . .
C7 C6 C5 119.4(3) . .
C7 C6 H6 120.3 . .
C5 C6 H6 120.3 . .
C6 C7 C8 119.8(3) . .
C6 C7 H7 120.1 . .
C8 C7 H7 120.1 . .
C7 C8 C9 117.7(2) . .
C7 C8 C1 123.2(3) . .
C9 C8 C1 119.0(2) . .
N1 C9 C4 119.5(2) . .
N1 C9 C8 121.4(2) . .
C4 C9 C8 119.1(2) . .
O1 C10 O2 121.3(3) . .
O1 C10 C2 119.3(3) . .
O2 C10 C2 119.3(3) . .
O1 C10 Zn1 67.70(16) . 1_455
O2 C10 Zn1 53.65(14) . 1_455
C2 C10 Zn1 173.0(2) . 1_455
C12 C11 C18 120.8(3) . .
C12 C11 H11 119.6 . .
C18 C11 H11 119.6 . .
C11 C12 C13 119.8(3) . .
C11 C12 C20 121.1(3) . .
C13 C12 C20 119.0(3) . .
C14 C13 C12 120.5(3) . .
C14 C13 H13 119.8 . .
C12 C13 H13 119.8 . .
C13 C14 C19 120.9(3) . .
C13 C14 H14 119.5 . .
C19 C14 H14 119.5 . .
N2 C15 C16 123.9(3) . .
N2 C15 H15 118.1 . .
C16 C15 H15 118.1 . .
C17 C16 C15 119.4(3) . .
C17 C16 H16 120.3 . .
C15 C16 H16 120.3 . .
C16 C17 C18 119.4(3) . .
C16 C17 H17 120.3 . .
C18 C17 H17 120.3 . .
C11 C18 C17 123.2(3) . .
C11 C18 C19 118.8(2) . .
C17 C18 C19 117.9(3) . .
N2 C19 C14 119.6(2) . .
N2 C19 C18 121.4(2) . .
C14 C19 C18 119.0(2) . .
O3 C20 O4 121.1(3) . .
O3 C20 C12 119.2(3) . .
O4 C20 C12 119.6(3) . .
O3 C20 Zn2 64.57(15) . 1_455
O4 C20 Zn2 56.60(14) . 1_455
C12 C20 Zn2 172.8(2) . 1_455
C22 C21 C29 121.1(3) . .
C22 C21 H21 119.5 . .
C29 C21 H21 119.5 . .
C21 C22 C23 118.9(3) . .
C21 C22 C30 122.5(3) . .
C23 C22 C30 118.6(2) . .
C24 C23 C22 121.2(3) . .
C24 C23 H23 119.4 . .
C22 C23 H23 119.4 . .
C23 C24 C25 120.8(3) . .
C23 C24 H24 119.6 . .
C25 C24 H24 119.6 . .
N3 C25 C24 118.5(3) . .
N3 C25 C29 122.9(3) . .
C24 C25 C29 118.5(3) . .
N3 C26 C27 125.0(3) . .
N3 C26 H26 117.5 . .
C27 C26 H26 117.5 . .
C28 C27 C26 118.7(3) . .
C28 C27 H27 120.7 . .
C26 C27 H27 120.7 . .
C27 C28 C29 119.3(3) . .
C27 C28 H28 120.4 . .
C29 C28 H28 120.4 . .
C25 C29 C28 117.5(3) . .
C25 C29 C21 119.4(3) . .
C28 C29 C21 123.2(3) . .
O5 C30 O6 123.2(3) . .
O5 C30 C22 121.9(2) . .
O6 C30 C22 114.9(2) . .
C32 C31 C38 121.3(3) . .
C32 C31 H31 119.3 . .
C38 C31 H31 119.3 . .
C31 C32 C33 119.4(2) . .
C31 C32 C40 120.8(2) . .
C33 C32 C40 119.7(2) . .
C34 C33 C32 121.0(2) . .
C34 C33 H33 119.5 . .
C32 C33 H33 119.5 . .
C33 C34 C39 120.2(2) . .
C33 C34 H34 119.9 . .
C39 C34 H34 119.9 . .
N4 C35 C36 123.9(3) . .
N4 C35 H35 118.0 . .
C36 C35 H35 118.0 . .
C37 C36 C35 118.8(3) . .
C37 C36 H36 120.6 . .
C35 C36 H36 120.6 . .
C36 C37 C38 119.9(3) . .
C36 C37 H37 120.1 . .
C38 C37 H37 120.1 . .
C37 C38 C31 122.9(3) . .
C37 C38 C39 118.4(2) . .
C31 C38 C39 118.7(2) . .
N4 C39 C34 120.0(2) . .
N4 C39 C38 120.7(2) . .
C34 C39 C38 119.3(2) . .
O8 C40 O7 123.0(3) . .
O8 C40 C32 120.4(3) . .
O7 C40 C32 116.6(2) . .

loop_
_geom_bond_atom_site_label_1
_geom_bond_atom_site_label_2
_geom_bond_distance
_geom_bond_site_symmetry_2
Zn1 O6 1.9709(18) .
Zn1 O2 2.011(2) 1_655
Zn1 N4 2.067(2) .
Zn1 N1 2.100(2) .
Zn1 O1 2.316(2) 1_655
Zn1 C10 2.483(3) 1_655
Zn2 O7 1.9861(19) 1_565
Zn2 O5 2.0224(19) .
Zn2 O4 2.084(2) 1_655
Zn2 N2 2.100(2) .
Zn2 O3 2.259(2) 1_655
Zn2 C20 2.493(3) 1_655
O1 C10 1.236(3) .
O1 Zn1 2.316(2) 1_455
O2 C10 1.259(3) .
O2 Zn1 2.011(2) 1_455
O3 C20 1.247(3) .
O3 Zn2 2.259(2) 1_455
O4 C20 1.261(3) .
O4 Zn2 2.084(2) 1_455
O5 C30 1.239(3) .
O6 C30 1.260(3) .
O7 C40 1.282(3) .
O7 Zn2 1.9861(19) 1_545
O8 C40 1.221(3) .
N1 C5 1.322(3) .
N1 C9 1.375(3) .
N2 C15 1.327(3) .
N2 C19 1.370(3) .
N3 C26 1.313(4) .
N3 C25 1.372(4) .
N4 C35 1.328(3) .
N4 C39 1.377(3) .
C1 C2 1.366(4) .
C1 C8 1.424(4) .
C1 H1 0.9300 .
C2 C3 1.398(4) .
C2 C10 1.500(4) .
C3 C4 1.360(4) .
C3 H3 0.9300 .
C4 C9 1.404(4) .
C4 H4 0.9300 .
C5 C6 1.395(4) .
C5 H5 0.9300 .
C6 C7 1.357(4) .
C6 H6 0.9300 .
C7 C8 1.408(4) .
C7 H7 0.9300 .
C8 C9 1.414(4) .
C10 Zn1 2.483(3) 1_455
C11 C12 1.371(4) .
C11 C18 1.409(4) .
C11 H11 0.9300 .
C12 C13 1.405(4) .
C12 C20 1.498(4) .
C13 C14 1.359(4) .
C13 H13 0.9300 .
C14 C19 1.405(4) .
C14 H14 0.9300 .
C15 C16 1.386(4) .
C15 H15 0.9300 .
C16 C17 1.356(4) .
C16 H16 0.9300 .
C17 C18 1.414(4) .
C17 H17 0.9300 .
C18 C19 1.415(4) .
C20 Zn2 2.493(3) 1_455
C21 C22 1.356(4) .
C21 C29 1.416(4) .
C21 H21 0.9300 .
C22 C23 1.412(4) .
C22 C30 1.504(4) .
C23 C24 1.358(4) .
C23 H23 0.9300 .
C24 C25 1.401(4) .
C24 H24 0.9300 .
C25 C29 1.408(4) .
C26 C27 1.398(5) .
C26 H26 0.9300 .
C27 C28 1.359(5) .
C27 H27 0.9300 .
C28 C29 1.409(4) .
C28 H28 0.9300 .
C31 C32 1.366(4) .
C31 C38 1.411(4) .
C31 H31 0.9300 .
C32 C33 1.400(4) .
C32 C40 1.508(4) .
C33 C34 1.371(4) .
C33 H33 0.9300 .
C34 C39 1.408(4) .
C34 H34 0.9300 .
C35 C36 1.388(4) .
C35 H35 0.9300 .
C36 C37 1.357(4) .
C36 H36 0.9300 .
C37 C38 1.407(4) .
C37 H37 0.9300 .
C38 C39 1.413(4) .

loop_
_geom_hbond_atom_site_label_D
_geom_hbond_atom_site_label_H
_geom_hbond_atom_site_label_A
_geom_hbond_distance_DH
_geom_hbond_distance_HA
_geom_hbond_distance_DA
_geom_hbond_angle_DHA
_geom_hbond_site_symmetry_A
C4 H4 O6 0.93 2.45 3.093(4) 126.0 .
C35 H35 O6 0.93 2.40 3.008(3) 123.0 .
C5 H5 O2 0.93 2.43 3.058(4) 124.7 1_655
C15 H15 O4 0.93 2.45 3.066(4) 123.9 1_655
C21 H21 O7 0.93 2.54 3.197(4) 127.9 1_565
C27 H27 O3 0.93 2.50 3.393(4) 162.1 3_566
C35 H35 O1 0.93 2.43 3.120(4) 131.3 ?
C5 H5 O8 0.93 2.52 3.349(4) 148.4 2_655

loop_
_geom_torsion_atom_site_label_1
_geom_torsion_atom_site_label_2
_geom_torsion_atom_site_label_3
_geom_torsion_atom_site_label_4
_geom_torsion
_geom_torsion_site_symmetry_1
_geom_torsion_site_symmetry_4
O7 Zn2 O5 C30 21.9(5) 1_565 .
O4 Zn2 O5 C30 175.4(4) 1_655 .
N2 Zn2 O5 C30 -86.8(4) . .
O3 Zn2 O5 C30 116.9(4) 1_655 .
C20 Zn2 O5 C30 144.9(4) 1_655 .
O2 Zn1 O6 C30 36.9(3) 1_655 .
N4 Zn1 O6 C30 178.2(2) . .
N1 Zn1 O6 C30 -73.1(2) . .
O1 Zn1 O6 C30 85.3(2) 1_655 .
C10 Zn1 O6 C30 65.7(2) 1_655 .
O6 Zn1 N1 C5 132.1(2) . .
O2 Zn1 N1 C5 -6.7(2) 1_655 .
N4 Zn1 N1 C5 -127.6(2) . .
O1 Zn1 N1 C5 11.3(3) 1_655 .
C10 Zn1 N1 C5 -1.0(2) 1_655 .
O6 Zn1 N1 C9 -42.5(2) . .
O2 Zn1 N1 C9 178.7(2) 1_655 .
N4 Zn1 N1 C9 57.9(2) . .
O1 Zn1 N1 C9 -163.29(19) 1_655 .
C10 Zn1 N1 C9 -175.54(18) 1_655 .
O7 Zn2 N2 C15 126.8(2) 1_565 .
O5 Zn2 N2 C15 -124.1(2) . .
O4 Zn2 N2 C15 -15.9(2) 1_655 .
O3 Zn2 N2 C15 -17.2(3) 1_655 .
C20 Zn2 N2 C15 -15.0(2) 1_655 .
O7 Zn2 N2 C19 -53.1(2) 1_565 .
O5 Zn2 N2 C19 56.0(2) . .
O4 Zn2 N2 C19 164.2(2) 1_655 .
O3 Zn2 N2 C19 162.93(19) 1_655 .
C20 Zn2 N2 C19 165.13(19) 1_655 .
O6 Zn1 N4 C35 -12.3(2) . .
O2 Zn1 N4 C35 138.46(19) 1_655 .
N1 Zn1 N4 C35 -115.13(19) . .
O1 Zn1 N4 C35 81.3(2) 1_655 .
C10 Zn1 N4 C35 107.6(2) 1_655 .
O6 Zn1 N4 C39 167.1(2) . .
O2 Zn1 N4 C39 -42.2(2) 1_655 .
N1 Zn1 N4 C39 64.2(2) . .
O1 Zn1 N4 C39 -99.3(2) 1_655 .
C10 Zn1 N4 C39 -73.0(2) 1_655 .
C8 C1 C2 C3 -0.4(4) . .
C8 C1 C2 C10 -178.7(2) . .
C1 C2 C3 C4 -1.3(4) . .
C10 C2 C3 C4 177.1(3) . .
C2 C3 C4 C9 1.7(5) . .
C9 N1 C5 C6 0.4(4) . .
Zn1 N1 C5 C6 -174.5(2) . .
N1 C5 C6 C7 0.1(5) . .
C5 C6 C7 C8 -0.3(5) . .
C6 C7 C8 C9 -0.1(4) . .
C6 C7 C8 C1 -178.8(3) . .
C2 C1 C8 C7 -179.7(3) . .
C2 C1 C8 C9 1.6(4) . .
C5 N1 C9 C4 179.8(3) . .
Zn1 N1 C9 C4 -5.6(3) . .
C5 N1 C9 C8 -0.8(4) . .
Zn1 N1 C9 C8 173.81(19) . .
C3 C4 C9 N1 179.0(3) . .
C3 C4 C9 C8 -0.4(4) . .
C7 C8 C9 N1 0.6(4) . .
C1 C8 C9 N1 179.3(2) . .
C7 C8 C9 C4 -180.0(3) . .
C1 C8 C9 C4 -1.2(4) . .
Zn1 O1 C10 O2 -0.7(3) 1_455 .
Zn1 O1 C10 C2 -179.4(2) 1_455 .
Zn1 O2 C10 O1 0.9(3) 1_455 .
Zn1 O2 C10 C2 179.5(2) 1_455 .
C1 C2 C10 O1 -167.8(3) . .
C3 C2 C10 O1 13.9(4) . .
C1 C2 C10 O2 13.6(4) . .
C3 C2 C10 O2 -164.8(3) . .
C1 C2 C10 Zn1 16.9(17) . 1_455
C3 C2 C10 Zn1 -161.4(15) . 1_455
C18 C11 C12 C13 -2.1(4) . .
C18 C11 C12 C20 173.9(2) . .
C11 C12 C13 C14 2.3(4) . .
C20 C12 C13 C14 -173.7(3) . .
C12 C13 C14 C19 -1.3(4) . .
C19 N2 C15 C16 -1.2(4) . .
Zn2 N2 C15 C16 178.8(2) . .
N2 C15 C16 C17 0.5(5) . .
C15 C16 C17 C18 0.7(4) . .
C12 C11 C18 C17 -177.9(3) . .
C12 C11 C18 C19 0.9(4) . .
C16 C17 C18 C11 177.7(3) . .
C16 C17 C18 C19 -1.1(4) . .
C15 N2 C19 C14 -177.8(3) . .
Zn2 N2 C19 C14 2.1(3) . .
C15 N2 C19 C18 0.7(4) . .
Zn2 N2 C19 C18 -179.37(18) . .
C13 C14 C19 N2 178.7(2) . .
C13 C14 C19 C18 0.2(4) . .
C11 C18 C19 N2 -178.5(2) . .
C17 C18 C19 N2 0.4(4) . .
C11 C18 C19 C14 0.0(4) . .
C17 C18 C19 C14 178.9(3) . .
Zn2 O3 C20 O4 -3.7(3) 1_455 .
Zn2 O3 C20 C12 173.2(2) 1_455 .
Zn2 O4 C20 O3 4.0(3) 1_455 .
Zn2 O4 C20 C12 -172.9(2) 1_455 .
C11 C12 C20 O3 -169.9(3) . .
C13 C12 C20 O3 6.1(4) . .
C11 C12 C20 O4 7.0(4) . .
C13 C12 C20 O4 -177.0(3) . .
C11 C12 C20 Zn2 -49.4(19) . 1_455
C13 C12 C20 Zn2 126.5(17) . 1_455
C29 C21 C22 C23 0.4(4) . .
C29 C21 C22 C30 178.4(3) . .
C21 C22 C23 C24 2.9(5) . .
C30 C22 C23 C24 -175.2(3) . .
C22 C23 C24 C25 -2.8(6) . .
C26 N3 C25 C24 179.3(3) . .
C26 N3 C25 C29 -1.5(5) . .
C23 C24 C25 N3 178.7(3) . .
C23 C24 C25 C29 -0.6(5) . .
C25 N3 C26 C27 -3.5(6) . .
N3 C26 C27 C28 4.0(6) . .
C26 C27 C28 C29 0.6(6) . .
N3 C25 C29 C28 5.6(5) . .
C24 C25 C29 C28 -175.2(3) . .
N3 C25 C29 C21 -175.4(3) . .
C24 C25 C29 C21 3.8(5) . .
C27 C28 C29 C25 -4.9(5) . .
C27 C28 C29 C21 176.1(3) . .
C22 C21 C29 C25 -3.7(5) . .
C22 C21 C29 C28 175.2(3) . .
Zn2 O5 C30 O6 165.8(3) . .
Zn2 O5 C30 C22 -12.4(6) . .
Zn1 O6 C30 O5 -8.5(4) . .
Zn1 O6 C30 C22 169.85(17) . .
C21 C22 C30 O5 -32.0(4) . .
C23 C22 C30 O5 146.1(3) . .
C21 C22 C30 O6 149.6(3) . .
C23 C22 C30 O6 -32.3(4) . .
C38 C31 C32 C33 -2.2(4) . .
C38 C31 C32 C40 175.7(3) . .
C31 C32 C33 C34 0.6(4) . .
C40 C32 C33 C34 -177.2(3) . .
C32 C33 C34 C39 1.8(4) . .
C39 N4 C35 C36 -3.2(4) . .
Zn1 N4 C35 C36 176.2(2) . .
N4 C35 C36 C37 0.6(4) . .
C35 C36 C37 C38 1.4(5) . .
C36 C37 C38 C31 176.7(3) . .
C36 C37 C38 C39 -0.7(4) . .
C32 C31 C38 C37 -176.1(3) . .
C32 C31 C38 C39 1.3(4) . .
C35 N4 C39 C34 -176.8(2) . .
Zn1 N4 C39 C34 3.9(3) . .
C35 N4 C39 C38 3.8(4) . .
Zn1 N4 C39 C38 -175.59(19) . .
C33 C34 C39 N4 177.9(2) . .
C33 C34 C39 C38 -2.7(4) . .
C37 C38 C39 N4 -1.9(4) . .
C31 C38 C39 N4 -179.4(2) . .
C37 C38 C39 C34 178.7(3) . .
C31 C38 C39 C34 1.2(4) . .
Zn2 O7 C40 O8 3.5(4) 1_545 .
Zn2 O7 C40 C32 -176.0(2) 1_545 .
C31 C32 C40 O8 -174.1(3) . .
C33 C32 C40 O8 3.8(4) . .
C31 C32 C40 O7 5.4(4) . .
C33 C32 C40 O7 -176.7(3) . .
